data_1000010
loop_
_publ_author_name
'Thompson, R. M.'
'Downs, R. T.'

_publ_section_title
;
 The crystal structure of diopside at pressure to 10 GPa
 Sample: P = 4.22 GPa
;
_journal_name_full 'American Mineralogist'
_journal_page_first 177
_journal_page_last 186
_journal_paper_doi 10.2138/am.2008.2684
_journal_volume 93
_journal_year 2008
_chemical_compound_source 'DeKalb, New York'
_chemical_formula_structural CaMg(Si2O6)
_chemical_formula_sum 'Ca Mg O6 Si2'
_chemical_name_mineral Diopside
_space_group_crystal_system monoclinic
_space_group_IT_number 15
_space_group_name_Hall '-C 2yc'
_space_group_name_H-M_alt 'C 1 2/c 1'
_symmetry_space_group_name_H-M 'C 1 2/c 1'
_cell_angle_alpha 90.00000
_cell_angle_beta 105.42100
_cell_angle_gamma 90.00000
_cell_length_a 9.63410
_cell_length_b 8.79480
_cell_length_c 5.19260
_cell_volume 424.129
_database_code_amcsd 0004498
_diffrn_ambient_pressure 4.22e+06
_exptl_crystal_density_diffrn 3.391
_cod_original_sg_symbol_H-M C2/c
_cod_database_code 1000010

loop_
_space_group_symop_id
_space_group_symop_operation_xyz
1 x,y,z
2 -x,y,-z+1/2
3 -x,-y,-z
4 x,-y,z+1/2
5 x+1/2,y+1/2,z
6 -x+1/2,y+1/2,-z+1/2
7 -x+1/2,-y+1/2,-z
8 x+1/2,-y+1/2,z+1/2

loop_
_atom_site_label
_atom_site_fract_x
_atom_site_fract_y
_atom_site_fract_z
_atom_site_U_iso_or_equiv
MgM1 0.00000 0.90951 0.25000 0.00621
CaM2 0.00000 0.30368 0.25000 0.01077
SiT 0.28618 0.09426 0.22772 0.00747
O1 0.11512 0.08768 0.14162 0.00975
O2 0.36057 0.25337 0.31985 0.01140
O3 0.35221 0.02031 0.99045 0.00975

loop_
_cod_related_entry_id
_cod_related_entry_database
_cod_related_entry_code
1 AMCSD 0004498
